data_2222575
loop_
_publ_author_name
'Boufas, Sihem'
'Mouas, Toma-Nardjes'
'B\'enard-Rocherull\'e, Patricia'

_publ_section_title
;
 Bis(creatininium) tetrachloridocadmate(II)
;
_journal_coeditor_code BT2978
_journal_issue 8
_journal_name_full 'Acta Crystallographica Section E'
_journal_page_first m930
_journal_page_last m931
_journal_paper_doi 10.1107/S1600536809026944
_journal_volume 65
_journal_year 2009
_chemical_formula_iupac '(C4 H8 N3 O)2 [Cd Cl4]'
_chemical_formula_moiety '2(C4 H8 N3 O1 +), Cd Cl4 2-'
_chemical_formula_sum 'C8 H16 Cd Cl4 N6 O2'
_chemical_formula_weight 482.48
_chemical_name_systematic ?
_space_group_IT_number 2
_symmetry_cell_setting triclinic
_symmetry_space_group_name_Hall '-P 1'
_symmetry_space_group_name_H-M 'P -1'
_atom_sites_solution_hydrogens geom
_atom_sites_solution_primary direct
_atom_sites_solution_secondary difmap
_cell_angle_alpha 79.476(2)
_cell_angle_beta 85.438(5)
_cell_angle_gamma 83.214(3)
_cell_formula_units_Z 2
_cell_length_a 7.5203(4)
_cell_length_b 7.6761(3)
_cell_length_c 15.0757(7)
_cell_measurement_reflns_used 8132
_cell_measurement_temperature 100.0(10)
_cell_measurement_theta_max 27.43
_cell_measurement_theta_min 2.71
_cell_volume 848.14(7)
_computing_cell_refinement 'DENZO and SCALEPACK (Otwinowski & Minor, 1997)'
_computing_data_collection 'COLLECT (Nonius, 2002)'
_computing_data_reduction 'DENZO and SCALEPACK (Otwinowski & Minor, 1997)'
_computing_molecular_graphics 'ORTEP-3 (Farrugia, 1997) and  Mercury (Macrae <i>et al.</i>,  2006)'
_computing_publication_material 'WinGX (Farrugia, 1999) and PARST (Nardelli, 1995)'
_computing_structure_refinement 'SHELXL97 (Sheldrick, 2008)'
_computing_structure_solution 'SIR92 (Altomare <i>et al.</i>,  1993)'
_diffrn_ambient_temperature 100.0(10)
_diffrn_measured_fraction_theta_full 0.992
_diffrn_measured_fraction_theta_max 0.992
_diffrn_measurement_device_type 'Nonius KappaCCD'
_diffrn_measurement_method '\f scans, and \w scans with \k offsets'
_diffrn_radiation_monochromator graphite
_diffrn_radiation_source 'fine-focus sealed X-ray tube'
_diffrn_radiation_type MoK\a
_diffrn_radiation_wavelength 0.71073
_diffrn_reflns_av_R_equivalents 0.064
_diffrn_reflns_av_sigmaI/netI 0.0848
_diffrn_reflns_limit_h_max 9
_diffrn_reflns_limit_h_min -9
_diffrn_reflns_limit_k_max 9
_diffrn_reflns_limit_k_min -9
_diffrn_reflns_limit_l_max 19
_diffrn_reflns_limit_l_min -19
_diffrn_reflns_number 10950
_diffrn_reflns_theta_full 27.44
_diffrn_reflns_theta_max 27.44
_diffrn_reflns_theta_min 2.71
_diffrn_standards_decay_% 0
_exptl_absorpt_coefficient_mu 1.928
_exptl_absorpt_correction_T_max 0.8306
_exptl_absorpt_correction_T_min 0.6443
_exptl_absorpt_correction_type multi-scan
_exptl_absorpt_process_details '(SADABS; Sheldrick,1996)'
_exptl_crystal_colour colourless
_exptl_crystal_density_diffrn 1.889
_exptl_crystal_density_method 'not measured'
_exptl_crystal_description plates
_exptl_crystal_F_000 476
_exptl_crystal_size_max 0.25
_exptl_crystal_size_mid 0.15
_exptl_crystal_size_min 0.1
_refine_diff_density_max 0.773
_refine_diff_density_min -0.544
_refine_ls_extinction_coef 0.08(2)
_refine_ls_extinction_expression Fc^*^=kFc[1+0.001xFc^2^\l^3^/sin(2\q)]^-1/4^
_refine_ls_extinction_method 'SHELXL97 (Sheldrick, 2008)'
_refine_ls_goodness_of_fit_ref 1.114
_refine_ls_hydrogen_treatment mixed
_refine_ls_matrix_type full
_refine_ls_number_parameters 216
_refine_ls_number_reflns 3843
_refine_ls_number_restraints 0
_refine_ls_restrained_S_all 1.114
_refine_ls_R_factor_all 0.0204
_refine_ls_R_factor_gt 0.0194
_refine_ls_shift/su_max 0.002
_refine_ls_shift/su_mean 0
_refine_ls_structure_factor_coef Fsqd
_refine_ls_weighting_details 'calc w=1/[\s^2^(Fo^2^)+(0.0154P)^2^+0.4426P] where P=(Fo^2^+2Fc^2^)/3'
_refine_ls_weighting_scheme calc
_refine_ls_wR_factor_gt 0.0468
_refine_ls_wR_factor_ref 0.0475
_reflns_number_gt 3711
_reflns_number_total 3843
_reflns_threshold_expression I>2\s(I)
_cod_data_source_file bt2978.cif
_cod_data_source_block I
_cod_database_code 2222575
_cod_database_fobs_code 2222575

loop_
_symmetry_equiv_pos_as_xyz
'x, y, z'
'-x, -y, -z'

loop_
_atom_site_type_symbol
_atom_site_label
_atom_site_fract_x
_atom_site_fract_y
_atom_site_fract_z
_atom_site_U_iso_or_equiv
_atom_site_adp_type
_atom_site_calc_flag
_atom_site_refinement_flags
_atom_site_occupancy
_atom_site_disorder_assembly
_atom_site_disorder_group
Cd Cd1 0.066723(15) 0.225860(16) 0.280951(8) 0.01066(5) Uani d . 1 . .
Cl Cl1 -0.04670(6) 0.54257(6) 0.24433(3) 0.01616(9) Uani d . 1 . .
Cl Cl2 0.36325(5) 0.13754(7) 0.34349(3) 0.01814(10) Uani d . 1 . .
Cl Cl3 0.14704(6) 0.17937(6) 0.11755(3) 0.01524(9) Uani d . 1 . .
Cl Cl4 -0.15980(5) 0.01360(6) 0.32005(3) 0.01418(9) Uani d . 1 . .
O O1 -0.01715(17) 0.28215(19) 0.45064(9) 0.0176(3) Uani d . 1 . .
N N4 -0.3242(2) 0.2622(2) 0.47014(11) 0.0130(3) Uani d . 1 . .
N N5 -0.38183(19) 0.3218(2) 0.60861(10) 0.0134(3) Uani d . 1 . .
N N6 -0.6224(2) 0.2535(2) 0.53371(12) 0.0179(3) Uani d . 1 . .
C C5 -0.1579(2) 0.2895(2) 0.49571(12) 0.0127(3) Uani d . 1 . .
C C6 -0.4526(2) 0.2762(2) 0.53994(12) 0.0126(3) Uani d . 1 . .
C C7 -0.1888(2) 0.3305(3) 0.59036(12) 0.0144(4) Uani d . 1 . .
H H7A -0.1208 0.2427 0.633 0.017 Uiso calc R 1 . .
H H7B -0.1565 0.4481 0.5929 0.017 Uiso calc R 1 . .
C C8 -0.4703(3) 0.3343(3) 0.69777(13) 0.0213(4) Uani d . 1 . .
H H8A -0.4273 0.4292 0.7208 0.026 Uiso calc R 1 . .
H H8B -0.444 0.2239 0.7383 0.026 Uiso calc R 1 . .
H H8C -0.5976 0.358 0.6926 0.026 Uiso calc R 1 . .
O O2 0.40943(18) 0.36919(18) -0.10195(9) 0.0191(3) Uani d . 1 . .
N N1 0.2474(2) 0.5415(2) -0.00578(11) 0.0139(3) Uani d . 1 . .
C C1 0.3552(2) 0.5126(2) -0.08243(12) 0.0138(3) Uani d . 1 . .
C C2 0.3922(2) 0.6952(2) -0.13185(12) 0.0127(3) Uani d . 1 . .
H H2A 0.52 0.7038 -0.1423 0.015 Uiso calc R 1 . .
H H2B 0.3364 0.7239 -0.1893 0.015 Uiso calc R 1 . .
N N2 0.1430(2) 0.7800(2) 0.07081(11) 0.0176(3) Uani d . 1 . .
N N3 0.3113(2) 0.8115(2) -0.06971(10) 0.0129(3) Uani d . 1 . .
C C3 0.2295(2) 0.7185(2) 0.00098(12) 0.0130(3) Uani d . 1 . .
C C4 0.3227(3) 1.0033(2) -0.08903(13) 0.0166(4) Uani d . 1 . .
H H4A 0.2574 1.0553 -0.1413 0.02 Uiso calc R 1 . .
H H4B 0.4461 1.0256 -0.1004 0.02 Uiso calc R 1 . .
H H4C 0.2722 1.0551 -0.0381 0.02 Uiso calc R 1 . .
H H4 -0.340(3) 0.224(3) 0.4298(17) 0.017(6) Uiso d . 1 . .
H H66 -0.689(4) 0.238(3) 0.5785(19) 0.032(7) Uiso d . 1 . .
H H6 -0.653(4) 0.215(4) 0.486(2) 0.038(8) Uiso d . 1 . .
H H1 0.212(3) 0.462(3) 0.0292(17) 0.024(6) Uiso d . 1 . .
H H22 0.092(3) 0.704(3) 0.1156(17) 0.024(6) Uiso d . 1 . .
H H2 0.142(3) 0.884(4) 0.0753(18) 0.030(7) Uiso d . 1 . .

loop_
_atom_site_aniso_label
_atom_site_aniso_U_11
_atom_site_aniso_U_22
_atom_site_aniso_U_33
_atom_site_aniso_U_12
_atom_site_aniso_U_13
_atom_site_aniso_U_23
Cd1 0.00992(7) 0.01213(8) 0.01001(7) -0.00125(5) -0.00016(5) -0.00229(5)
Cl1 0.0200(2) 0.0126(2) 0.0151(2) 0.00070(16) -0.00008(16) -0.00248(16)
Cl2 0.01099(18) 0.0271(3) 0.0158(2) 0.00115(16) -0.00235(15) -0.00372(18)
Cl3 0.0220(2) 0.0142(2) 0.0106(2) -0.00484(16) 0.00282(16) -0.00459(16)
Cl4 0.01278(18) 0.0140(2) 0.0155(2) -0.00334(15) 0.00140(15) -0.00161(16)
O1 0.0146(6) 0.0226(7) 0.0159(7) -0.0034(5) 0.0043(5) -0.0055(5)
N4 0.0150(7) 0.0162(8) 0.0090(8) -0.0040(6) 0.0002(6) -0.0044(6)
N5 0.0122(7) 0.0171(8) 0.0110(7) -0.0009(6) 0.0017(5) -0.0042(6)
N6 0.0132(7) 0.0249(9) 0.0151(8) -0.0055(6) -0.0003(6) -0.0005(7)
C5 0.0147(8) 0.0111(9) 0.0121(9) -0.0020(6) 0.0001(6) -0.0013(7)
C6 0.0144(8) 0.0101(8) 0.0120(8) -0.0014(6) 0.0008(6) 0.0009(7)
C7 0.0130(8) 0.0181(9) 0.0129(9) -0.0014(6) 0.0001(6) -0.0052(7)
C8 0.0223(9) 0.0278(11) 0.0132(9) -0.0003(8) 0.0066(7) -0.0072(8)
O2 0.0242(7) 0.0130(7) 0.0206(7) 0.0005(5) -0.0015(5) -0.0059(5)
N1 0.0178(7) 0.0111(8) 0.0125(8) -0.0033(6) 0.0006(6) -0.0009(6)
C1 0.0137(8) 0.0155(9) 0.0130(9) -0.0013(6) -0.0040(7) -0.0032(7)
C2 0.0148(8) 0.0135(9) 0.0102(8) -0.0009(6) 0.0008(6) -0.0039(7)
N2 0.0241(8) 0.0143(9) 0.0143(8) -0.0038(6) 0.0052(6) -0.0039(7)
N3 0.0170(7) 0.0105(8) 0.0116(7) -0.0018(6) 0.0014(6) -0.0034(6)
C3 0.0140(8) 0.0125(9) 0.0129(9) -0.0022(6) -0.0019(6) -0.0021(7)
C4 0.0226(9) 0.0115(9) 0.0158(9) -0.0026(7) 0.0017(7) -0.0031(7)

loop_
_atom_type_symbol
_atom_type_description
_atom_type_scat_dispersion_real
_atom_type_scat_dispersion_imag
_atom_type_scat_source
C C 0.0033 0.0000 'International Tables Vol C Tables 4.2.6.8 and 6.1.1.4'
H H 0.0000 0.0000 'International Tables Vol C Tables 4.2.6.8 and 6.1.1.4'
N N 0.0061 0.0000 'International Tables Vol C Tables 4.2.6.8 and 6.1.1.4'
O O 0.0106 0.0000 'International Tables Vol C Tables 4.2.6.8 and 6.1.1.4'

loop_
_geom_angle_atom_site_label_1
_geom_angle_atom_site_label_2
_geom_angle_atom_site_label_3
_geom_angle_site_symmetry_1
_geom_angle_site_symmetry_3
_geom_angle
_geom_angle_publ_flag
Cl1 Cd1 Cl4 . . 116.512(15) yes
Cl1 Cd1 Cl2 . . 120.122(17) yes
Cl4 Cd1 Cl2 . . 117.621(16) yes
Cl1 Cd1 Cl3 . . 96.649(15) yes
Cl4 Cd1 Cl3 . . 98.074(15) yes
Cl2 Cd1 Cl3 . . 99.319(15) yes
Cl1 Cd1 O1 . . 82.18(3) yes
Cl4 Cd1 O1 . . 82.85(3) yes
Cl2 Cd1 O1 . . 80.95(3) yes
Cl3 Cd1 O1 . . 178.75(3) yes
C5 O1 Cd1 . . 132.55(13) ?
C6 N4 C5 . . 110.28(15) ?
C6 N4 H4 . . 122.8(18) ?
C5 N4 H4 . . 125.3(18) ?
C6 N5 C7 . . 110.56(14) ?
C6 N5 C8 . . 126.70(15) ?
C7 N5 C8 . . 122.02(15) ?
C6 N6 H66 . . 120.4(19) ?
C6 N6 H6 . . 119.0(19) ?
H66 N6 H6 . . 117(3) ?
O1 C5 N4 . . 126.58(18) ?
O1 C5 C7 . . 127.43(17) ?
N4 C5 C7 . . 105.99(14) ?
N5 C6 N6 . . 126.98(17) ?
N5 C6 N4 . . 110.34(15) ?
N6 C6 N4 . . 122.61(17) ?
N5 C7 C5 . . 102.69(14) ?
N5 C7 H7A . . 111.2 ?
C5 C7 H7A . . 111.2 ?
N5 C7 H7B . . 111.2 ?
C5 C7 H7B . . 111.2 ?
H7A C7 H7B . . 109.1 ?
N5 C8 H8A . . 109.5 ?
N5 C8 H8B . . 109.5 ?
H8A C8 H8B . . 109.5 ?
N5 C8 H8C . . 109.5 ?
H8A C8 H8C . . 109.5 ?
H8B C8 H8C . . 109.5 ?
C3 N1 C1 . . 110.39(15) ?
C3 N1 H1 . . 127.6(18) ?
C1 N1 H1 . . 121.8(18) ?
O2 C1 N1 . . 125.86(18) ?
O2 C1 C2 . . 128.57(17) ?
N1 C1 C2 . . 105.55(15) ?
N3 C2 C1 . . 102.80(14) ?
N3 C2 H2A . . 111.2 ?
C1 C2 H2A . . 111.2 ?
N3 C2 H2B . . 111.2 ?
C1 C2 H2B . . 111.2 ?
H2A C2 H2B . . 109.1 ?
C3 N2 H22 . . 119.4(15) ?
C3 N2 H2 . . 120.6(19) ?
H22 N2 H2 . . 120(2) ?
C3 N3 C4 . . 127.85(15) ?
C3 N3 C2 . . 110.50(15) ?
C4 N3 C2 . . 121.64(15) ?
N3 C3 N2 . . 127.02(17) ?
N3 C3 N1 . . 110.42(15) ?
N2 C3 N1 . . 122.56(17) ?
N3 C4 H4A . . 109.5 ?
N3 C4 H4B . . 109.5 ?
H4A C4 H4B . . 109.5 ?
N3 C4 H4C . . 109.5 ?
H4A C4 H4C . . 109.5 ?
H4B C4 H4C . . 109.5 ?

loop_
_geom_bond_atom_site_label_1
_geom_bond_atom_site_label_2
_geom_bond_site_symmetry_2
_geom_bond_distance
_geom_bond_publ_flag
Cd1 Cl1 . 2.4571(5) yes
Cd1 Cl4 . 2.4596(4) yes
Cd1 Cl2 . 2.4627(4) yes
Cd1 Cl3 . 2.5678(4) yes
Cd1 O1 . 2.6854(13) yes
O1 C5 . 1.213(2) ?
N4 C6 . 1.380(2) .
N4 C5 . 1.387(2) ?
N4 H4 . 0.75(2) ?
N5 C6 . 1.319(2) .
N5 C7 . 1.463(2) ?
N5 C8 . 1.466(2) ?
N6 C6 . 1.322(2) .
N6 H66 . 0.81(3) ?
N6 H6 . 0.87(3) ?
C5 C7 . 1.511(2) ?
C7 H7A . 0.97 ?
C7 H7B . 0.97 ?
C8 H8A . 0.96 ?
C8 H8B . 0.96 ?
C8 H8C . 0.96 ?
O2 C1 . 1.208(2) ?
N1 C3 . 1.371(2) .
N1 C1 . 1.394(2) ?
N1 H1 . 0.79(3) ?
C1 C2 . 1.508(3) ?
C2 N3 . 1.460(2) ?
C2 H2A . 0.97 ?
C2 H2B . 0.97 ?
N2 C3 . 1.325(2) .
N2 H22 . 0.90(3) ?
N2 H2 . 0.81(3) ?
N3 C3 . 1.321(2) .
N3 C4 . 1.459(2) ?
C4 H4A . 0.96 ?
C4 H4B . 0.96 ?
C4 H4C . 0.96 ?

loop_
_geom_hbond_atom_site_label_D
_geom_hbond_atom_site_label_H
_geom_hbond_atom_site_label_A
_geom_hbond_site_symmetry_A
_geom_hbond_distance_DH
_geom_hbond_distance_HA
_geom_hbond_distance_DA
_geom_hbond_angle_DHA
_geom_hbond_publ_flag
N1 H1 Cl3 1_555 0.79(2) 2.41(2) 3.1840(16) 168(2) yes
N2 H2 Cl3 1_565 0.80(3) 2.48(3) 3.273(2) 170(3) yes
N4 H4 Cl4 1_555 0.75(2) 2.70(2) 3.2967(17) 139(2) yes
N6 H6 Cl2 1_455 0.88(3) 2.32(3) 3.1673(18) 161(3) yes
N2 H22 Cl1 1_555 0.90(2) 2.34(2) 3.2368(18) 171(2) yes
N6 H66 Cl4 2_456 0.81(3) 2.55(3) 3.2117(17) 140(2) yes

loop_
_geom_torsion_atom_site_label_1
_geom_torsion_atom_site_label_2
_geom_torsion_atom_site_label_3
_geom_torsion_atom_site_label_4
_geom_torsion_site_symmetry_1
_geom_torsion_site_symmetry_2
_geom_torsion_site_symmetry_3
_geom_torsion_site_symmetry_4
_geom_torsion
_geom_torsion_publ_flag
Cl1 Cd1 O1 C5 . . . . 79.99(16) ?
Cl4 Cd1 O1 C5 . . . . -38.13(16) ?
Cl2 Cd1 O1 C5 . . . . -157.67(17) ?
Cd1 O1 C5 N4 . . . . 2.7(3) ?
Cd1 O1 C5 C7 . . . . -177.09(13) .
C6 N4 C5 O1 . . . . 178.19(18) .
C6 N4 C5 C7 . . . . -2.0(2) ?
C7 N5 C6 N6 . . . . 179.08(18) .
C8 N5 C6 N6 . . . . 8.7(3) ?
C7 N5 C6 N4 . . . . -3.8(2) ?
C8 N5 C6 N4 . . . . -174.16(17) ?
C5 N4 C6 N5 . . . . 3.7(2) ?
C5 N4 C6 N6 . . . . -179.05(17) ?
C6 N5 C7 C5 . . . . 2.43(19) ?
C8 N5 C7 C5 . . . . 173.30(16) ?
O1 C5 C7 N5 . . . . 179.62(18) ?
N4 C5 C7 N5 . . . . -0.20(19) ?
C3 N1 C1 O2 . . . . 172.47(17) ?
C3 N1 C1 C2 . . . . -5.74(19) ?
O2 C1 C2 N3 . . . . -172.51(18) ?
N1 C1 C2 N3 . . . . 5.63(18) ?
C1 C2 N3 C3 . . . . -3.83(19) ?
C1 C2 N3 C4 . . . . 177.23(15) .
C4 N3 C3 N2 . . . . -1.6(3) ?
C2 N3 C3 N2 . . . . 179.59(18) .
C4 N3 C3 N1 . . . . 179.35(16) .
C2 N3 C3 N1 . . . . 0.5(2) ?
C1 N1 C3 N3 . . . . 3.5(2) ?
C1 N1 C3 N2 . . . . -175.66(17) .
